data_1500001
loop_
_publ_author_name
'David J. Steward'
'Osvald Knop'
'Conrad Ayasse'
'F. W. D. Woodhams'

_publ_section_title 'Pyrochlores. VII. The oxides of antimony: an X-ray and Moessbauer study'
_journal_name_full 'Canadian Journal of Chemistry'
_journal_page_first 690
_journal_page_last 700
_journal_paper_doi 10.1139/v72-106
_journal_volume 50
_journal_year 1972
_chemical_formula_sum 'O13 Sb6'
_chemical_name_common 'Antimony Oxide (6/13)'
_space_group_IT_number 227
_symmetry_space_group_name_Hall '-F 4vw 2vw 3'
_symmetry_space_group_name_H-M 'F d -3 m :2'
_audit_creation_method 'Crystallographica 2'
_cell_angle_alpha 90
_cell_angle_beta 90
_cell_angle_gamma 90
_cell_formula_units_Z 4
_cell_length_a 10.303
_cell_length_b 10.303
_cell_length_c 10.303
_cell_volume 1093.68
_cod_data_source_file 108994.cif
_cod_data_source_block AntimonyOxide
_cod_original_sg_symbol_H-M 'F d -3 m'
_cod_original_formula_sum 'Sb6 O13'
_cod_database_code 1500001

loop_
_symmetry_equiv_pos_as_xyz
'x, y, z'
'x, y+1/2, z+1/2'
'x+1/2, y, z+1/2'
'x+1/2, y+1/2, z'
'-x, -y, -z'
'-x, -y+1/2, -z+1/2'
'-x+1/2, -y, -z+1/2'
'-x+1/2, -y+1/2, -z'
'-y, x+1/4, z+1/4'
'-y, x-1/4, z-1/4'
'-y+1/2, x+1/4, z-1/4'
'-y+1/2, x-1/4, z+1/4'
'y, -x-1/4, -z-1/4'
'y, -x+1/4, -z+1/4'
'y+1/2, -x-1/4, -z+1/4'
'y+1/2, -x+1/4, -z-1/4'
'-x+1/4, -y+1/4, z'
'-x+1/4, -y-1/4, z+1/2'
'-x-1/4, -y+1/4, z+1/2'
'-x-1/4, -y-1/4, z'
'x-1/4, y-1/4, -z'
'x-1/4, y+1/4, -z+1/2'
'x+1/4, y-1/4, -z+1/2'
'x+1/4, y+1/4, -z'
'y+1/4, -x, z+1/4'
'y+1/4, -x+1/2, z-1/4'
'y-1/4, -x, z-1/4'
'y-1/4, -x+1/2, z+1/4'
'-y-1/4, x, -z-1/4'
'-y-1/4, x+1/2, -z+1/4'
'-y+1/4, x, -z+1/4'
'-y+1/4, x+1/2, -z-1/4'
'x+1/4, -z, y+1/4'
'x+1/4, -z+1/2, y-1/4'
'x-1/4, -z, y-1/4'
'x-1/4, -z+1/2, y+1/4'
'-x-1/4, z, -y-1/4'
'-x-1/4, z+1/2, -y+1/4'
'-x+1/4, z, -y+1/4'
'-x+1/4, z+1/2, -y-1/4'
'x, -y+1/4, -z+1/4'
'x, -y-1/4, -z-1/4'
'x+1/2, -y+1/4, -z-1/4'
'x+1/2, -y-1/4, -z+1/4'
'-x, y-1/4, z-1/4'
'-x, y+1/4, z+1/4'
'-x+1/2, y-1/4, z+1/4'
'-x+1/2, y+1/4, z-1/4'
'x+1/4, z+1/4, -y'
'x+1/4, z-1/4, -y+1/2'
'x-1/4, z+1/4, -y+1/2'
'x-1/4, z-1/4, -y'
'-x-1/4, -z-1/4, y'
'-x-1/4, -z+1/4, y+1/2'
'-x+1/4, -z-1/4, y+1/2'
'-x+1/4, -z+1/4, y'
'z+1/4, y+1/4, -x'
'z+1/4, y-1/4, -x+1/2'
'z-1/4, y+1/4, -x+1/2'
'z-1/4, y-1/4, -x'
'-z-1/4, -y-1/4, x'
'-z-1/4, -y+1/4, x+1/2'
'-z+1/4, -y-1/4, x+1/2'
'-z+1/4, -y+1/4, x'
'-x+1/4, y, -z+1/4'
'-x+1/4, y+1/2, -z-1/4'
'-x-1/4, y, -z-1/4'
'-x-1/4, y+1/2, -z+1/4'
'x-1/4, -y, z-1/4'
'x-1/4, -y+1/2, z+1/4'
'x+1/4, -y, z+1/4'
'x+1/4, -y+1/2, z-1/4'
'-z, y+1/4, x+1/4'
'-z, y-1/4, x-1/4'
'-z+1/2, y+1/4, x-1/4'
'-z+1/2, y-1/4, x+1/4'
'z, -y-1/4, -x-1/4'
'z, -y+1/4, -x+1/4'
'z+1/2, -y-1/4, -x+1/4'
'z+1/2, -y+1/4, -x-1/4'
'z, x, y'
'z, x+1/2, y+1/2'
'z+1/2, x, y+1/2'
'z+1/2, x+1/2, y'
'-z, -x, -y'
'-z, -x+1/2, -y+1/2'
'-z+1/2, -x, -y+1/2'
'-z+1/2, -x+1/2, -y'
'y, z, x'
'y, z+1/2, x+1/2'
'y+1/2, z, x+1/2'
'y+1/2, z+1/2, x'
'-y, -z, -x'
'-y, -z+1/2, -x+1/2'
'-y+1/2, -z, -x+1/2'
'-y+1/2, -z+1/2, -x'
'-y+1/4, -z+1/4, x'
'-y+1/4, -z-1/4, x+1/2'
'-y-1/4, -z+1/4, x+1/2'
'-y-1/4, -z-1/4, x'
'y-1/4, z-1/4, -x'
'y-1/4, z+1/4, -x+1/2'
'y+1/4, z-1/4, -x+1/2'
'y+1/4, z+1/4, -x'
'z, -x+1/4, -y+1/4'
'z, -x-1/4, -y-1/4'
'z+1/2, -x+1/4, -y-1/4'
'z+1/2, -x-1/4, -y+1/4'
'-z, x-1/4, y-1/4'
'-z, x+1/4, y+1/4'
'-z+1/2, x-1/4, y+1/4'
'-z+1/2, x+1/4, y-1/4'
'-y+1/4, z, -x+1/4'
'-y+1/4, z+1/2, -x-1/4'
'-y-1/4, z, -x-1/4'
'-y-1/4, z+1/2, -x+1/4'
'y-1/4, -z, x-1/4'
'y-1/4, -z+1/2, x+1/4'
'y+1/4, -z, x+1/4'
'y+1/4, -z+1/2, x-1/4'
'-z+1/4, -x+1/4, y'
'-z+1/4, -x-1/4, y+1/2'
'-z-1/4, -x+1/4, y+1/2'
'-z-1/4, -x-1/4, y'
'z-1/4, x-1/4, -y'
'z-1/4, x+1/4, -y+1/2'
'z+1/4, x-1/4, -y+1/2'
'z+1/4, x+1/4, -y'
'-z+1/4, x, -y+1/4'
'-z+1/4, x+1/2, -y-1/4'
'-z-1/4, x, -y-1/4'
'-z-1/4, x+1/2, -y+1/4'
'z-1/4, -x, y-1/4'
'z-1/4, -x+1/2, y+1/4'
'z+1/4, -x, y+1/4'
'z+1/4, -x+1/2, y-1/4'
'y, -z+1/4, -x+1/4'
'y, -z-1/4, -x-1/4'
'y+1/2, -z+1/4, -x-1/4'
'y+1/2, -z-1/4, -x+1/4'
'-y, z-1/4, x-1/4'
'-y, z+1/4, x+1/4'
'-y+1/2, z-1/4, x+1/4'
'-y+1/2, z+1/4, x-1/4'
'y+1/4, x+1/4, -z'
'y+1/4, x-1/4, -z+1/2'
'y-1/4, x+1/4, -z+1/2'
'y-1/4, x-1/4, -z'
'-y-1/4, -x-1/4, z'
'-y-1/4, -x+1/4, z+1/2'
'-y+1/4, -x-1/4, z+1/2'
'-y+1/4, -x+1/4, z'
'-y, -x, -z'
'-y, -x+1/2, -z+1/2'
'-y+1/2, -x, -z+1/2'
'-y+1/2, -x+1/2, -z'
'y, x, z'
'y, x+1/2, z+1/2'
'y+1/2, x, z+1/2'
'y+1/2, x+1/2, z'
'-x, z+1/4, y+1/4'
'-x, z-1/4, y-1/4'
'-x+1/2, z+1/4, y-1/4'
'-x+1/2, z-1/4, y+1/4'
'x, -z-1/4, -y-1/4'
'x, -z+1/4, -y+1/4'
'x+1/2, -z-1/4, -y+1/4'
'x+1/2, -z+1/4, -y-1/4'
'-x, -z, -y'
'-x, -z+1/2, -y+1/2'
'-x+1/2, -z, -y+1/2'
'-x+1/2, -z+1/2, -y'
'x, z, y'
'x, z+1/2, y+1/2'
'x+1/2, z, y+1/2'
'x+1/2, z+1/2, y'
'z+1/4, -y, x+1/4'
'z+1/4, -y+1/2, x-1/4'
'z-1/4, -y, x-1/4'
'z-1/4, -y+1/2, x+1/4'
'-z-1/4, y, -x-1/4'
'-z-1/4, y+1/2, -x+1/4'
'-z+1/4, y, -x+1/4'
'-z+1/4, y+1/2, -x-1/4'
'-z, -y, -x'
'-z, -y+1/2, -x+1/2'
'-z+1/2, -y, -x+1/2'
'-z+1/2, -y+1/2, -x'
'z, y, x'
'z, y+1/2, x+1/2'
'z+1/2, y, x+1/2'
'z+1/2, y+1/2, x'

loop_
_atom_site_label
_atom_site_type_symbol
_atom_site_fract_x
_atom_site_fract_y
_atom_site_fract_z
_atom_site_U_iso_or_equiv
_atom_site_thermal_displace_type
_atom_site_occupancy
Sb1 Sb5+ 0.5 0.5 0.5 0.0113986 Uiso 1
Sb2 Sb3+ 0 0 0 0.0785239 Uiso 0.5
O1 O2- 0.125 0.125 0.125 0.149449 Uiso 0.5
O2 O2- 0.4304 0.125 0.125 0.0215308 Uiso 1
